data_4128793
loop_
_publ_author_name
'Pompeo, Matthew M.'
'Cheah, Jaime H.'
'Movassaghi, Mohammad'

_publ_section_title
;
 Total Synthesis and Anti-Cancer Activity of All Known Communesin
 Alkaloids and Related Derivatives.
;
_journal_issue 36
_journal_name_full 'Journal of the American Chemical Society'
_journal_page_first 14411
_journal_page_last 14420
_journal_paper_doi 10.1021/jacs.9b07397
_journal_volume 141
_journal_year 2019
_chemical_absolute_configuration ad
_chemical_formula_moiety 'C37 H48 N4 O4 S Si'
_chemical_formula_sum 'C37 H48 N4 O4 S Si'
_chemical_formula_weight 672.94
_space_group_crystal_system orthorhombic
_space_group_IT_number 19
_space_group_name_Hall 'P 2ac 2ab'
_space_group_name_H-M_alt 'P 21 21 21'
_atom_sites_solution_hydrogens geom
_atom_sites_solution_primary direct
_atom_sites_solution_secondary difmap
_audit_creation_method SHELXL-2016/6
_cell_angle_alpha 90
_cell_angle_beta 90
_cell_angle_gamma 90
_cell_formula_units_Z 4
_cell_length_a 7.86180(10)
_cell_length_b 17.7249(3)
_cell_length_c 27.6554(5)
_cell_measurement_reflns_used 9595
_cell_measurement_temperature 100(2)
_cell_measurement_theta_max 80.15
_cell_measurement_theta_min 2.96
_cell_volume 3853.77(11)
_computing_cell_refinement 'SAINT 8.38A (Bruker-AXS, 2017)'
_computing_data_collection 'APEX3 v2017.3.0 (Bruker-AXS, 2017)'
_computing_data_reduction 'SAINT 8.38A (Bruker-AXS, 2017)'
_computing_structure_refinement 'SHELXL-2016/6 (Sheldrick, 2016)'
_computing_structure_solution 'SHELXT 2014/5 (Sheldrick, 2014)'
_diffrn_ambient_temperature 100(2)
_diffrn_detector_area_resol_mean 7.4
_diffrn_measured_fraction_theta_full 1.000
_diffrn_measured_fraction_theta_max 1.000
_diffrn_measurement_device_type 'Bruker Photon2 CPAD'
_diffrn_measurement_method '\f and \w scans'
_diffrn_radiation_type CuK\a
_diffrn_radiation_wavelength 1.54178
_diffrn_reflns_av_R_equivalents 0.0599
_diffrn_reflns_av_unetI/netI 0.0189
_diffrn_reflns_Laue_measured_fraction_full 1.000
_diffrn_reflns_Laue_measured_fraction_max 1.000
_diffrn_reflns_limit_h_max 9
_diffrn_reflns_limit_h_min -9
_diffrn_reflns_limit_k_max 22
_diffrn_reflns_limit_k_min -22
_diffrn_reflns_limit_l_max 35
_diffrn_reflns_limit_l_min -34
_diffrn_reflns_number 134233
_diffrn_reflns_point_group_measured_fraction_full 1.000
_diffrn_reflns_point_group_measured_fraction_max 1.000
_diffrn_reflns_theta_full 67.679
_diffrn_reflns_theta_max 77.367
_diffrn_reflns_theta_min 2.961
_diffrn_source 'I\mS micro-focus sealed tube, multilayer optics'
_exptl_absorpt_coefficient_mu 1.371
_exptl_absorpt_correction_T_max 0.7543
_exptl_absorpt_correction_T_min 0.6759
_exptl_absorpt_correction_type multi-scan
_exptl_absorpt_process_details 'SADABS (Herbst-Irmer et al., 2015)'
_exptl_crystal_colour colourless
_exptl_crystal_density_diffrn 1.160
_exptl_crystal_density_method 'not measured'
_exptl_crystal_description needle
_exptl_crystal_F_000 1440
_exptl_crystal_size_max 0.250
_exptl_crystal_size_mid 0.035
_exptl_crystal_size_min 0.025
_refine_diff_density_max 0.274
_refine_diff_density_min -0.261
_refine_diff_density_rms 0.038
_refine_ls_abs_structure_details
; 
 Flack x determined using 3321 quotients [(I+)-(I-)]/[(I+)+(I-)] 
 (Parsons, Flack and Wagner, Acta Cryst. B69 (2013) 249-259). 
;
_refine_ls_abs_structure_Flack 0.007(4)
_refine_ls_extinction_method none
_refine_ls_goodness_of_fit_ref 1.061
_refine_ls_hydrogen_treatment constr
_refine_ls_matrix_type full
_refine_ls_number_parameters 462
_refine_ls_number_reflns 8171
_refine_ls_number_restraints 504
_refine_ls_restrained_S_all 1.031
_refine_ls_R_factor_all 0.0332
_refine_ls_R_factor_gt 0.0312
_refine_ls_shift/su_max 0.023
_refine_ls_shift/su_mean 0.001
_refine_ls_structure_factor_coef Fsqd
_refine_ls_weighting_details 'w=1/[\s^2^(Fo^2^)+(0.0488P)^2^+0.8145P] where P=(Fo^2^+2Fc^2^)/3'
_refine_ls_weighting_scheme calc
_refine_ls_wR_factor_gt 0.0827
_refine_ls_wR_factor_ref 0.0843
_reflns_Friedel_coverage 0.777
_reflns_Friedel_fraction_full 1.000
_reflns_Friedel_fraction_max 1.000
_reflns_number_gt 7815
_reflns_number_total 8171
_reflns_threshold_expression 'I > 2\s(I)'
_cod_data_source_file ja9b07397_si_002.cif
_cod_data_source_block III-264_7_sq
_cod_database_code 4128793
_shelx_shelxl_version_number 2016/6
_shelx_space_group_comment
; 
The symmetry employed for this shelxl refinement is uniquely defined 
by the following loop, which should always be used as a source of 
symmetry information in preference to the above space-group names. 
They are only intended as comments. 
;
_shelx_estimated_absorpt_t_min 0.726
_shelx_estimated_absorpt_t_max 0.967

loop_
_space_group_symop_operation_xyz
'x, y, z'
'-x+1/2, -y, z+1/2'
'-x, y+1/2, -z+1/2'
'x+1/2, -y+1/2, -z'

loop_
_atom_site_label
_atom_site_type_symbol
_atom_site_fract_x
_atom_site_fract_y
_atom_site_fract_z
_atom_site_U_iso_or_equiv
_atom_site_adp_type
_atom_site_occupancy
_atom_site_site_symmetry_order
_atom_site_calc_flag
_atom_site_refinement_flags_posn
_atom_site_refinement_flags_adp
_atom_site_refinement_flags_occupancy
_atom_site_disorder_assembly
_atom_site_disorder_group
S1 S 0.12852(6) 0.62967(3) 0.39881(2) 0.02228(11) Uani 1 1 d . U . . .
Si1 Si -0.05310(10) 0.52931(6) 0.54001(3) 0.0492(2) Uani 1 1 d . U . . .
O1 O 0.8057(2) 0.48590(9) 0.17320(5) 0.0283(3) Uani 1 1 d . U . . .
O2 O 0.7464(2) 0.82087(9) 0.23108(7) 0.0386(4) Uani 1 1 d . U . . .
O3 O 0.0618(2) 0.61336(9) 0.35162(5) 0.0284(3) Uani 1 1 d . U . . .
O4 O 0.13554(19) 0.70639(8) 0.41501(5) 0.0249(3) Uani 1 1 d . U . . .
N1 N 0.6753(2) 0.58009(10) 0.25143(6) 0.0214(3) Uani 1 1 d . U . . .
C2 C 0.5025(3) 0.55634(12) 0.23890(7) 0.0239(4) Uani 1 1 d . U . . .
H2A H 0.509032 0.518049 0.212905 0.029 Uiso 1 1 calc R U . . .
H2B H 0.439846 0.600353 0.225936 0.029 Uiso 1 1 calc R U . . .
C3 C 0.4009(3) 0.52304(12) 0.28166(7) 0.0240(4) Uani 1 1 d . U . . .
H3A H 0.282082 0.541517 0.280651 0.029 Uiso 1 1 calc R U . . .
H3B H 0.398961 0.467311 0.279372 0.029 Uiso 1 1 calc R U . . .
C3A C 0.4855(3) 0.54728(11) 0.32933(7) 0.0213(4) Uani 1 1 d . U . . .
C4 C 0.7837(3) 0.48502(11) 0.31112(7) 0.0226(4) Uani 1 1 d . U . . .
C4A C 0.6418(3) 0.49846(11) 0.33937(7) 0.0223(4) Uani 1 1 d . U . . .
C5 C 0.9109(3) 0.43664(12) 0.32882(9) 0.0287(4) Uani 1 1 d . U . . .
H5 H 1.010873 0.428079 0.310311 0.034 Uiso 1 1 calc R U . . .
C6 C 0.8910(3) 0.40144(13) 0.37312(9) 0.0328(5) Uani 1 1 d . U . . .
H6 H 0.978892 0.369507 0.384812 0.039 Uiso 1 1 calc R U . . .
C7 C 0.7449(3) 0.41171(13) 0.40105(9) 0.0319(5) Uani 1 1 d . U . . .
H7 H 0.730237 0.386081 0.430933 0.038 Uiso 1 1 calc R U . . .
C7A C 0.6219(3) 0.46068(11) 0.38356(8) 0.0265(4) Uani 1 1 d . U . . .
N8 N 0.4670(3) 0.47829(11) 0.40431(7) 0.0342(4) Uani 1 1 d . U . . .
C8 C 0.3907(4) 0.4393(2) 0.44367(13) 0.0610(9) Uani 1 1 d . U . . .
H8A H 0.312371 0.400893 0.431209 0.091 Uiso 1 1 calc R U . . .
H8B H 0.327791 0.475122 0.463859 0.091 Uiso 1 1 calc R U . . .
H8C H 0.479374 0.414873 0.463059 0.091 Uiso 1 1 calc R U . . .
C8A C 0.3700(3) 0.52954(11) 0.37386(7) 0.0247(4) Uani 1 1 d . U . . .
H8A1 H 0.263582 0.503983 0.362695 0.030 Uiso 1 1 calc R U . . .
C9 C 0.8007(3) 0.52056(11) 0.26146(7) 0.0223(4) Uani 1 1 d . U . . .
H9 H 0.916288 0.543851 0.259424 0.027 Uiso 1 1 calc R U . . .
C10 C 0.7895(3) 0.46032(12) 0.22249(8) 0.0249(4) Uani 1 1 d . U . . .
H10 H 0.697089 0.422421 0.227698 0.030 Uiso 1 1 calc R U . . .
C11 C 0.9310(3) 0.43326(13) 0.19207(8) 0.0267(4) Uani 1 1 d . U . . .
C12 C 0.9181(3) 0.35527(13) 0.17060(9) 0.0346(5) Uani 1 1 d . U . . .
H12A H 0.798066 0.341294 0.167269 0.052 Uiso 1 1 calc R U . . .
H12B H 0.975388 0.319063 0.191856 0.052 Uiso 1 1 calc R U . . .
H12C H 0.972488 0.354779 0.138716 0.052 Uiso 1 1 calc R U . . .
C13 C 1.1081(3) 0.46398(15) 0.19585(9) 0.0350(5) Uani 1 1 d . U . . .
H13A H 1.160426 0.464953 0.163696 0.053 Uiso 1 1 calc R U . . .
H13B H 1.175526 0.431777 0.217343 0.053 Uiso 1 1 calc R U . . .
H13C H 1.104082 0.515307 0.208978 0.053 Uiso 1 1 calc R U . . .
N1X N 0.6524(2) 0.71475(10) 0.26695(6) 0.0229(3) Uani 1 1 d . U . . .
C1X C 0.5018(3) 0.75299(12) 0.28652(8) 0.0248(4) Uani 1 1 d . U . . .
H1X1 H 0.439104 0.780027 0.260766 0.030 Uiso 1 1 calc R U . . .
H1X2 H 0.533769 0.789332 0.312145 0.030 Uiso 1 1 calc R U . . .
C2X C 0.3961(3) 0.68852(11) 0.30707(7) 0.0221(4) Uani 1 1 d . U . . .
H2X1 H 0.325574 0.664617 0.281664 0.026 Uiso 1 1 calc R U . . .
H2X2 H 0.321240 0.706246 0.333527 0.026 Uiso 1 1 calc R U . . .
C3AX C 0.5347(2) 0.63281(11) 0.32637(7) 0.0196(4) Uani 1 1 d . U . . .
C4AX C 0.5813(2) 0.66152(11) 0.37641(7) 0.0203(4) Uani 1 1 d . U . . .
C4X C 0.7191(3) 0.70777(12) 0.38657(8) 0.0234(4) Uani 1 1 d . U . . .
H4X H 0.797378 0.720153 0.361631 0.028 Uiso 1 1 calc R U . . .
C5X C 0.7439(3) 0.73630(13) 0.43307(8) 0.0269(4) Uani 1 1 d . U . . .
H5X H 0.837824 0.768507 0.439475 0.032 Uiso 1 1 calc R U . . .
C6X C 0.6320(3) 0.71781(13) 0.46997(8) 0.0281(4) Uani 1 1 d . U . . .
H6X H 0.650474 0.736423 0.501756 0.034 Uiso 1 1 calc R U . . .
C7X C 0.4921(3) 0.67177(13) 0.46027(7) 0.0251(4) Uani 1 1 d . U . . .
H7X H 0.414632 0.658930 0.485328 0.030 Uiso 1 1 calc R U . . .
C7AX C 0.4672(3) 0.64500(11) 0.41381(7) 0.0220(4) Uani 1 1 d . U . . .
C8AX C 0.6795(3) 0.63936(11) 0.28812(7) 0.0202(4) Uani 1 1 d . U . . .
H8AX H 0.792043 0.638314 0.304940 0.024 Uiso 1 1 calc R U . . .
N8X N 0.3256(2) 0.59676(10) 0.40247(6) 0.0228(3) Uani 1 1 d . U . . .
C1XX C 0.7660(3) 0.75315(13) 0.23983(8) 0.0276(4) Uani 1 1 d . U . . .
C2XX C 0.9099(3) 0.70932(13) 0.21947(8) 0.0293(5) Uani 1 1 d . U . . .
H2XX H 0.899057 0.656139 0.216506 0.035 Uiso 1 1 calc R U . . .
C3XX C 1.0538(3) 0.74222(13) 0.20518(8) 0.0315(5) Uani 1 1 d . U . . .
H3XX H 1.065696 0.794786 0.210963 0.038 Uiso 1 1 calc R U . . .
C4XX C 1.1934(3) 0.70388(16) 0.18154(9) 0.0367(5) Uani 1 1 d . U . . .
H4XX H 1.184130 0.651045 0.176421 0.044 Uiso 1 1 calc R U . . .
C5XX C 1.3340(4) 0.73846(19) 0.16658(9) 0.0453(7) Uani 1 1 d . U . . .
H5XX H 1.345590 0.790703 0.173495 0.054 Uiso 1 1 calc R U . . .
C6XX C 1.4755(4) 0.7005(3) 0.13952(11) 0.0720(12) Uani 1 1 d . U . . .
H6X1 H 1.450810 0.646528 0.136509 0.108 Uiso 1 1 calc R U . . .
H6X2 H 1.582543 0.707381 0.157125 0.108 Uiso 1 1 calc R U . . .
H6X3 H 1.485543 0.722864 0.107228 0.108 Uiso 1 1 calc R U . . .
C20 C 0.0099(3) 0.57398(13) 0.44052(8) 0.0285(4) Uani 1 1 d . U . . .
H20A H -0.112683 0.584647 0.436112 0.034 Uiso 1 1 calc R U . . .
H20B H 0.028742 0.519971 0.433129 0.034 Uiso 1 1 calc R U . . .
C21 C 0.0573(4) 0.58846(16) 0.49293(9) 0.0382(6) Uani 1 1 d . U . . .
H21A H 0.033934 0.642173 0.500170 0.046 Uiso 1 1 calc R U . . .
H21B H 0.181399 0.580696 0.496383 0.046 Uiso 1 1 calc R U . . .
C22A C -0.0103(17) 0.4226(7) 0.5238(4) 0.053(2) Uani 0.60(4) 1 d . U P A 1
H22A H 0.109745 0.410756 0.529562 0.079 Uiso 0.60(4) 1 calc R U P A 1
H22B H -0.037482 0.413919 0.489652 0.079 Uiso 0.60(4) 1 calc R U P A 1
H22C H -0.081830 0.390258 0.544055 0.079 Uiso 0.60(4) 1 calc R U P A 1
C23A C -0.280(3) 0.5384(13) 0.5363(9) 0.058(3) Uani 0.60(4) 1 d . U P A 1
H23A H -0.333077 0.510795 0.563105 0.087 Uiso 0.60(4) 1 calc R U P A 1
H23B H -0.320130 0.517591 0.505520 0.087 Uiso 0.60(4) 1 calc R U P A 1
H23C H -0.311591 0.591844 0.538350 0.087 Uiso 0.60(4) 1 calc R U P A 1
C24A C 0.0407(16) 0.5489(12) 0.5974(3) 0.062(3) Uani 0.60(4) 1 d . U P A 1
H24A H 0.048904 0.603618 0.601933 0.093 Uiso 0.60(4) 1 calc R U P A 1
H24B H 0.154678 0.526636 0.598760 0.093 Uiso 0.60(4) 1 calc R U P A 1
H24C H -0.030045 0.527210 0.623068 0.093 Uiso 0.60(4) 1 calc R U P A 1
C22B C 0.016(4) 0.4401(14) 0.5381(15) 0.103(8) Uani 0.40(4) 1 d . U P A 2
H22D H -0.018404 0.416933 0.507483 0.154 Uiso 0.40(4) 1 calc R U P A 2
H22E H -0.033445 0.411689 0.565094 0.154 Uiso 0.40(4) 1 calc R U P A 2
H22F H 0.140301 0.439408 0.540733 0.154 Uiso 0.40(4) 1 calc R U P A 2
C23B C -0.295(3) 0.548(2) 0.5406(12) 0.062(7) Uani 0.40(4) 1 d . U P A 2
H23D H -0.340294 0.541306 0.507918 0.093 Uiso 0.40(4) 1 calc R U P A 2
H23E H -0.316597 0.599164 0.551828 0.093 Uiso 0.40(4) 1 calc R U P A 2
H23F H -0.349942 0.511670 0.562510 0.093 Uiso 0.40(4) 1 calc R U P A 2
C24B C 0.012(2) 0.5873(19) 0.6013(6) 0.067(5) Uani 0.40(4) 1 d . U P A 2
H24D H -0.041705 0.563543 0.629406 0.101 Uiso 0.40(4) 1 calc R U P A 2
H24E H -0.027285 0.639660 0.598554 0.101 Uiso 0.40(4) 1 calc R U P A 2
H24F H 0.135756 0.586612 0.605219 0.101 Uiso 0.40(4) 1 calc R U P A 2

loop_
_atom_site_aniso_label
_atom_site_aniso_U_11
_atom_site_aniso_U_22
_atom_site_aniso_U_33
_atom_site_aniso_U_23
_atom_site_aniso_U_13
_atom_site_aniso_U_12
S1 0.0185(2) 0.0272(2) 0.0211(2) -0.00087(18) 0.00023(17) -0.00189(18)
Si1 0.0339(4) 0.0753(6) 0.0384(4) 0.0281(4) 0.0036(3) -0.0057(4)
O1 0.0305(8) 0.0305(8) 0.0240(7) -0.0056(6) -0.0029(6) 0.0058(6)
O2 0.0445(10) 0.0257(8) 0.0456(10) 0.0104(7) 0.0138(8) 0.0060(7)
O3 0.0226(7) 0.0378(9) 0.0247(7) -0.0035(6) -0.0020(6) -0.0019(6)
O4 0.0213(7) 0.0275(7) 0.0260(7) -0.0013(6) 0.0011(6) 0.0006(6)
N1 0.0222(8) 0.0210(8) 0.0211(8) -0.0051(6) -0.0025(6) 0.0025(6)
C2 0.0250(10) 0.0257(10) 0.0211(9) -0.0052(8) -0.0052(8) 0.0007(8)
C3 0.0228(10) 0.0243(9) 0.0249(10) -0.0052(8) -0.0036(8) -0.0015(8)
C3A 0.0220(9) 0.0203(9) 0.0218(9) -0.0019(7) -0.0005(7) -0.0008(7)
C4 0.0253(10) 0.0180(9) 0.0245(10) -0.0049(7) -0.0034(8) 0.0000(7)
C4A 0.0237(9) 0.0191(9) 0.0243(9) -0.0027(7) -0.0037(8) -0.0010(8)
C5 0.0276(11) 0.0235(10) 0.0350(11) -0.0030(9) -0.0041(9) 0.0032(8)
C6 0.0337(12) 0.0245(10) 0.0403(12) 0.0003(9) -0.0080(10) 0.0056(9)
C7 0.0377(12) 0.0266(10) 0.0314(11) 0.0051(9) -0.0055(10) 0.0012(9)
C7A 0.0302(10) 0.0216(9) 0.0277(10) -0.0016(8) -0.0030(9) -0.0008(8)
N8 0.0386(11) 0.0324(10) 0.0317(10) 0.0110(8) 0.0083(9) 0.0101(8)
C8 0.0449(17) 0.074(2) 0.064(2) 0.0399(18) 0.0088(15) 0.0030(16)
C8A 0.0275(10) 0.0221(9) 0.0247(9) -0.0015(7) -0.0001(8) -0.0005(8)
C9 0.0214(9) 0.0212(9) 0.0244(9) -0.0049(8) -0.0009(8) 0.0009(8)
C10 0.0248(10) 0.0237(10) 0.0263(10) -0.0045(8) -0.0013(8) -0.0001(8)
C11 0.0260(10) 0.0280(11) 0.0260(10) -0.0079(8) -0.0021(8) 0.0026(8)
C12 0.0383(13) 0.0310(12) 0.0344(12) -0.0127(9) -0.0025(10) 0.0046(9)
C13 0.0258(11) 0.0401(13) 0.0392(12) -0.0155(10) 0.0003(9) 0.0014(10)
N1X 0.0252(9) 0.0200(8) 0.0235(8) -0.0003(6) 0.0024(7) 0.0037(7)
C1X 0.0266(10) 0.0232(9) 0.0246(9) 0.0000(8) 0.0017(8) 0.0056(8)
C2X 0.0212(10) 0.0234(9) 0.0216(9) -0.0015(7) -0.0019(7) 0.0035(8)
C3AX 0.0202(9) 0.0199(9) 0.0189(8) -0.0021(7) -0.0017(7) 0.0010(7)
C4AX 0.0203(9) 0.0198(9) 0.0208(9) -0.0020(7) -0.0018(7) 0.0020(7)
C4X 0.0216(10) 0.0253(9) 0.0233(10) -0.0044(8) 0.0006(7) 0.0002(8)
C5X 0.0219(10) 0.0310(11) 0.0278(10) -0.0077(9) -0.0012(8) 0.0003(8)
C6X 0.0238(10) 0.0374(11) 0.0231(9) -0.0092(8) -0.0029(8) 0.0013(9)
C7X 0.0216(10) 0.0325(11) 0.0212(9) -0.0032(8) 0.0009(8) 0.0023(8)
C7AX 0.0183(9) 0.0245(10) 0.0232(9) -0.0017(7) -0.0023(7) 0.0014(7)
C8AX 0.0210(9) 0.0189(9) 0.0207(8) -0.0022(7) -0.0002(7) 0.0010(7)
N8X 0.0200(8) 0.0256(8) 0.0228(8) -0.0008(7) 0.0004(7) -0.0009(6)
C1XX 0.0308(11) 0.0264(10) 0.0256(10) 0.0019(8) 0.0018(8) 0.0009(9)
C2XX 0.0342(12) 0.0256(10) 0.0281(10) 0.0022(8) 0.0059(9) 0.0034(9)
C3XX 0.0367(12) 0.0295(11) 0.0282(11) 0.0042(9) 0.0041(9) 0.0036(10)
C4XX 0.0376(13) 0.0444(14) 0.0282(11) 0.0065(10) 0.0033(10) 0.0085(11)
C5XX 0.0372(14) 0.0692(19) 0.0295(12) 0.0102(12) 0.0022(10) 0.0043(13)
C6XX 0.0418(17) 0.138(4) 0.0365(16) 0.0096(19) 0.0083(13) 0.022(2)
C20 0.0244(10) 0.0322(11) 0.0288(10) 0.0036(9) 0.0031(8) -0.0052(8)
C21 0.0372(13) 0.0498(15) 0.0276(11) 0.0058(10) 0.0024(10) -0.0112(11)
C22A 0.060(4) 0.054(4) 0.045(4) 0.022(3) -0.010(3) -0.006(3)
C23A 0.056(7) 0.062(5) 0.057(6) 0.015(4) 0.014(5) -0.011(5)
C24A 0.070(5) 0.092(8) 0.023(2) 0.004(4) -0.001(3) -0.024(5)
C22B 0.117(16) 0.061(8) 0.130(19) 0.043(9) 0.057(14) 0.015(10)
C23B 0.022(5) 0.111(18) 0.053(10) 0.039(11) 0.004(5) 0.003(7)
C24B 0.051(7) 0.110(13) 0.040(5) 0.031(7) -0.003(5) -0.032(8)

loop_
_atom_type_symbol
_atom_type_description
_atom_type_scat_dispersion_real
_atom_type_scat_dispersion_imag
_atom_type_scat_source
C C 0.0181 0.0091 'International Tables Vol C Tables 4.2.6.8 and 6.1.1.4'
H H 0.0000 0.0000 'International Tables Vol C Tables 4.2.6.8 and 6.1.1.4'
N N 0.0311 0.0180 'International Tables Vol C Tables 4.2.6.8 and 6.1.1.4'
O O 0.0492 0.0322 'International Tables Vol C Tables 4.2.6.8 and 6.1.1.4'
Si Si 0.2541 0.3302 'International Tables Vol C Tables 4.2.6.8 and 6.1.1.4'
S S 0.3331 0.5567 'International Tables Vol C Tables 4.2.6.8 and 6.1.1.4'

loop_
_geom_angle_atom_site_label_1
_geom_angle_atom_site_label_2
_geom_angle_atom_site_label_3
_geom_angle
O4 S1 O3 119.31(9)
O4 S1 N8X 106.18(9)
O3 S1 N8X 109.03(9)
O4 S1 C20 110.09(10)
O3 S1 C20 106.61(10)
N8X S1 C20 104.73(10)
C24A Si1 C23A 116.3(10)
C22B Si1 C21 110.8(9)
C24A Si1 C21 108.4(4)
C23A Si1 C21 111.6(7)
C22B Si1 C23B 118.7(19)
C21 Si1 C23B 111.5(10)
C24A Si1 C22A 108.6(7)
C23A Si1 C22A 104.1(9)
C21 Si1 C22A 107.3(4)
C22B Si1 C24B 114.8(12)
C21 Si1 C24B 100.2(4)
C23B Si1 C24B 98.9(15)
C10 O1 C11 61.22(13)
C8AX N1 C2 113.07(15)
C8AX N1 C9 111.72(15)
C2 N1 C9 117.41(16)
N1 C2 C3 114.14(16)
N1 C2 H2A 108.7
C3 C2 H2A 108.7
N1 C2 H2B 108.7
C3 C2 H2B 108.7
H2A C2 H2B 107.6
C3A C3 C2 109.00(16)
C3A C3 H3A 109.9
C2 C3 H3A 109.9
C3A C3 H3B 109.9
C2 C3 H3B 109.9
H3A C3 H3B 108.3
C4A C3A C3 110.21(16)
C4A C3A C8A 102.14(16)
C3 C3A C8A 111.57(17)
C4A C3A C3AX 111.04(16)
C3 C3A C3AX 109.42(16)
C8A C3A C3AX 112.29(16)
C4A C4 C5 118.8(2)
C4A C4 C9 120.74(18)
C5 C4 C9 120.40(19)
C4 C4A C7A 120.03(19)
C4 C4A C3A 130.05(18)
C7A C4A C3A 109.81(18)
C6 C5 C4 120.2(2)
C6 C5 H5 119.9
C4 C5 H5 119.9
C5 C6 C7 121.6(2)
C5 C6 H6 119.2
C7 C6 H6 119.2
C7A C7 C6 117.5(2)
C7A C7 H7 121.2
C6 C7 H7 121.2
N8 C7A C7 127.7(2)
N8 C7A C4A 110.64(19)
C7 C7A C4A 121.7(2)
C7A N8 C8 125.4(2)
C7A N8 C8A 111.26(18)
C8 N8 C8A 121.7(2)
N8 C8 H8A 109.5
N8 C8 H8B 109.5
H8A C8 H8B 109.5
N8 C8 H8C 109.5
H8A C8 H8C 109.5
H8B C8 H8C 109.5
N8 C8A N8X 108.57(17)
N8 C8A C3A 106.09(18)
N8X C8A C3A 113.50(16)
N8 C8A H8A1 109.5
N8X C8A H8A1 109.5
C3A C8A H8A1 109.5
N1 C9 C4 114.20(17)
N1 C9 C10 109.37(16)
C4 C9 C10 110.20(17)
N1 C9 H9 107.6
C4 C9 H9 107.6
C10 C9 H9 107.6
O1 C10 C11 59.77(14)
O1 C10 C9 116.38(17)
C11 C10 C9 126.13(19)
O1 C10 H10 114.3
C11 C10 H10 114.3
C9 C10 H10 114.3
O1 C11 C10 59.00(13)
O1 C11 C13 114.91(19)
C10 C11 C13 122.87(19)
O1 C11 C12 113.69(18)
C10 C11 C12 118.2(2)
C13 C11 C12 115.01(19)
C11 C12 H12A 109.5
C11 C12 H12B 109.5
H12A C12 H12B 109.5
C11 C12 H12C 109.5
H12A C12 H12C 109.5
H12B C12 H12C 109.5
C11 C13 H13A 109.5
C11 C13 H13B 109.5
H13A C13 H13B 109.5
C11 C13 H13C 109.5
H13A C13 H13C 109.5
H13B C13 H13C 109.5
C1XX N1X C1X 120.37(17)
C1XX N1X C8AX 125.58(17)
C1X N1X C8AX 112.87(16)
N1X C1X C2X 103.38(16)
N1X C1X H1X1 111.1
C2X C1X H1X1 111.1
N1X C1X H1X2 111.1
C2X C1X H1X2 111.1
H1X1 C1X H1X2 109.1
C1X C2X C3AX 102.74(16)
C1X C2X H2X1 111.2
C3AX C2X H2X1 111.2
C1X C2X H2X2 111.2
C3AX C2X H2X2 111.2
H2X1 C2X H2X2 109.1
C4AX C3AX C8AX 114.65(16)
C4AX C3AX C2X 105.51(15)
C8AX C3AX C2X 103.30(15)
C4AX C3AX C3A 109.65(16)
C8AX C3AX C3A 106.72(15)
C2X C3AX C3A 117.17(16)
C4X C4AX C7AX 118.31(18)
C4X C4AX C3AX 124.83(18)
C7AX C4AX C3AX 116.62(17)
C4AX C4X C5X 120.66(19)
C4AX C4X H4X 119.7
C5X C4X H4X 119.7
C6X C5X C4X 120.3(2)
C6X C5X H5X 119.9
C4X C5X H5X 119.9
C5X C6X C7X 119.79(19)
C5X C6X H6X 120.1
C7X C6X H6X 120.1
C7AX C7X C6X 119.4(2)
C7AX C7X H7X 120.3
C6X C7X H7X 120.3
C7X C7AX C4AX 121.59(19)
C7X C7AX N8X 121.03(19)
C4AX C7AX N8X 117.35(17)
N1 C8AX N1X 111.88(16)
N1 C8AX C3AX 113.68(16)
N1X C8AX C3AX 103.40(15)
N1 C8AX H8AX 109.2
N1X C8AX H8AX 109.2
C3AX C8AX H8AX 109.2
C7AX N8X C8A 114.49(17)
C7AX N8X S1 121.83(14)
C8A N8X S1 118.24(14)
O2 C1XX N1X 121.1(2)
O2 C1XX C2XX 122.0(2)
N1X C1XX C2XX 116.83(19)
C3XX C2XX C1XX 122.1(2)
C3XX C2XX H2XX 119.0
C1XX C2XX H2XX 119.0
C2XX C3XX C4XX 124.9(2)
C2XX C3XX H3XX 117.5
C4XX C3XX H3XX 117.5
C5XX C4XX C3XX 123.7(3)
C5XX C4XX H4XX 118.2
C3XX C4XX H4XX 118.2
C4XX C5XX C6XX 124.4(3)
C4XX C5XX H5XX 117.8
C6XX C5XX H5XX 117.8
C5XX C6XX H6X1 109.5
C5XX C6XX H6X2 109.5
H6X1 C6XX H6X2 109.5
C5XX C6XX H6X3 109.5
H6X1 C6XX H6X3 109.5
H6X2 C6XX H6X3 109.5
C21 C20 S1 113.34(16)
C21 C20 H20A 108.9
S1 C20 H20A 108.9
C21 C20 H20B 108.9
S1 C20 H20B 108.9
H20A C20 H20B 107.7
C20 C21 Si1 116.93(17)
C20 C21 H21A 108.1
Si1 C21 H21A 108.1
C20 C21 H21B 108.1
Si1 C21 H21B 108.1
H21A C21 H21B 107.3
Si1 C22A H22A 109.5
Si1 C22A H22B 109.5
H22A C22A H22B 109.5
Si1 C22A H22C 109.5
H22A C22A H22C 109.5
H22B C22A H22C 109.5
Si1 C23A H23A 109.5
Si1 C23A H23B 109.5
H23A C23A H23B 109.5
Si1 C23A H23C 109.5
H23A C23A H23C 109.5
H23B C23A H23C 109.5
Si1 C24A H24A 109.5
Si1 C24A H24B 109.5
H24A C24A H24B 109.5
Si1 C24A H24C 109.5
H24A C24A H24C 109.5
H24B C24A H24C 109.5
Si1 C22B H22D 109.5
Si1 C22B H22E 109.5
H22D C22B H22E 109.5
Si1 C22B H22F 109.5
H22D C22B H22F 109.5
H22E C22B H22F 109.5
Si1 C23B H23D 109.5
Si1 C23B H23E 109.5
H23D C23B H23E 109.5
Si1 C23B H23F 109.5
H23D C23B H23F 109.5
H23E C23B H23F 109.5
Si1 C24B H24D 109.5
Si1 C24B H24E 109.5
H24D C24B H24E 109.5
Si1 C24B H24F 109.5
H24D C24B H24F 109.5
H24E C24B H24F 109.5

loop_
_geom_bond_atom_site_label_1
_geom_bond_atom_site_label_2
_geom_bond_distance
S1 O4 1.4328(15)
S1 O3 1.4358(16)
S1 N8X 1.6584(18)
S1 C20 1.782(2)
Si1 C22B 1.67(2)
Si1 C24A 1.784(8)
Si1 C23A 1.80(2)
Si1 C21 1.884(3)
Si1 C23B 1.93(2)
Si1 C22A 1.972(12)
Si1 C24B 2.05(3)
O1 C10 1.442(3)
O1 C11 1.453(3)
O2 C1XX 1.234(3)
N1 C8AX 1.461(2)
N1 C2 1.464(3)
N1 C9 1.470(3)
C2 C3 1.544(3)
C2 H2A 0.9900
C2 H2B 0.9900
C3 C3A 1.538(3)
C3 H3A 0.9900
C3 H3B 0.9900
C3A C4A 1.528(3)
C3A C8A 1.562(3)
C3A C3AX 1.567(3)
C4 C4A 1.382(3)
C4 C5 1.406(3)
C4 C9 1.517(3)
C4A C7A 1.402(3)
C5 C6 1.384(3)
C5 H5 0.9500
C6 C7 1.396(4)
C6 H6 0.9500
C7 C7A 1.386(3)
C7 H7 0.9500
C7A N8 1.382(3)
N8 C8 1.422(3)
N8 C8A 1.455(3)
C8 H8A 0.9800
C8 H8B 0.9800
C8 H8C 0.9800
C8A N8X 1.472(3)
C8A H8A1 1.0000
C9 C10 1.520(3)
C9 H9 1.0000
C10 C11 1.474(3)
C10 H10 1.0000
C11 C13 1.499(3)
C11 C12 1.508(3)
C12 H12A 0.9800
C12 H12B 0.9800
C12 H12C 0.9800
C13 H13A 0.9800
C13 H13B 0.9800
C13 H13C 0.9800
N1X C1XX 1.350(3)
N1X C1X 1.467(3)
N1X C8AX 1.474(2)
C1X C2X 1.523(3)
C1X H1X1 0.9900
C1X H1X2 0.9900
C2X C3AX 1.565(3)
C2X H2X1 0.9900
C2X H2X2 0.9900
C3AX C4AX 1.519(3)
C3AX C8AX 1.558(3)
C4AX C4X 1.387(3)
C4AX C7AX 1.400(3)
C4X C5X 1.395(3)
C4X H4X 0.9500
C5X C6X 1.387(3)
C5X H5X 0.9500
C6X C7X 1.396(3)
C6X H6X 0.9500
C7X C7AX 1.384(3)
C7X H7X 0.9500
C7AX N8X 1.439(3)
C8AX H8AX 1.0000
C1XX C2XX 1.483(3)
C2XX C3XX 1.333(3)
C2XX H2XX 0.9500
C3XX C4XX 1.447(3)
C3XX H3XX 0.9500
C4XX C5XX 1.330(4)
C4XX H4XX 0.9500
C5XX C6XX 1.500(4)
C5XX H5XX 0.9500
C6XX H6X1 0.9800
C6XX H6X2 0.9800
C6XX H6X3 0.9800
C20 C21 1.518(3)
C20 H20A 0.9900
C20 H20B 0.9900
C21 H21A 0.9900
C21 H21B 0.9900
C22A H22A 0.9800
C22A H22B 0.9800
C22A H22C 0.9800
C23A H23A 0.9800
C23A H23B 0.9800
C23A H23C 0.9800
C24A H24A 0.9800
C24A H24B 0.9800
C24A H24C 0.9800
C22B H22D 0.9800
C22B H22E 0.9800
C22B H22F 0.9800
C23B H23D 0.9800
C23B H23E 0.9800
C23B H23F 0.9800
C24B H24D 0.9800
C24B H24E 0.9800
C24B H24F 0.9800
